data_1100617
loop_
_publ_author_name
'Kraut, S.'
'Magull, J.'
'Schaller, U.'
'Karl, M.'
'Harms, K.'
'Dehnicke, K.'

_publ_section_title
;
 Amidoliganden zum Aufbau von mehrkernigen Lanthanoidkomplexen
;
_journal_coden_ASTM ZAACAB
_journal_issue 7
_journal_name_full
;
 Zeitschrift fuer Anorganische und Allgemeine Chemie
;
_journal_page_first 1193
_journal_page_last 1201
_journal_paper_doi 10.1002/(sici)1521-3749(199807)624:7<1193::aid-zaac1193>3.0.co;2-n
_journal_volume 624
_journal_year 1998
_chemical_formula_sum 'C32 H52 Br4 Gd2 N2 O5'
_space_group_IT_number 14
_symmetry_cell_setting monoclinic
_symmetry_space_group_name_Hall '-P 2ybc'
_symmetry_space_group_name_H-M 'P 1 21/c 1'
_cell_angle_alpha 90
_cell_angle_beta 94.74(3)
_cell_angle_gamma 90
_cell_formula_units_Z 4
_cell_length_a 14.042(3)
_cell_length_b 17.720(4)
_cell_length_c 16.159(3)
_cod_original_sg_symbol_H-M 'P 21/c'
_cod_database_code 1100617

loop_
_symmetry_equiv_pos_site_id
_symmetry_equiv_pos_as_xyz
1 x,y,z
2 x,1/2-y,1/2+z
3 -x,-y,-z
4 -x,-1/2+y,-1/2-z

loop_
_atom_site_label
_atom_site_type_symbol
_atom_site_fract_x
_atom_site_fract_y
_atom_site_fract_z
Gd1 Gd 0.19640(3) 0.09997(3) 0.85512(3)
Gd2 Gd 0.30919(4) -0.02680(3) 0.69520(3)
Br1 Br 0.20880(9) 0.22841(6) 0.75581(7)
Br2 Br 0.18119(10) -0.02584(6) 0.95686(7)
Br3 Br 0.30696(10) 0.07431(8) 0.56052(7)
Br4 Br 0.30606(13) -0.15940(7) 0.78841(9)
O1 O 0.1216(7) 0.1641(4) 0.9723(5)
O2 O 0.0216(6) 0.1120(5) 0.8212(5)
O3 O 0.3194(6) 0.1642(4) 0.9496(4)
O4 O 0.4782(6) -0.0451(4) 0.6771(5)
O5 O 0.2743(8) -0.1161(5) 0.5820(5)
N1 N 0.1606(8) 0.0341(6) 0.7183(7)
H1 H 0.1580(8) 0.0737(6) 0.6804(7)
N2 N 0.3502(7) 0.0411(5) 0.8216(5)
H2 H 0.3603(7) 0.0033(5) 0.8612(5)
C1 C 0.0798(8) -0.0073(6) 0.6936(6)
C2 C 0.0471(11) -0.0712(8) 0.7304(8)
H3 H 0.0837(11) -0.0910(8) 0.7775(8)
C3 C -0.0321(15) -0.1063(9) 0.7038(12)
H4 H -0.0510(15) -0.1502(9) 0.7320(12)
C4 C -0.0855(12) -0.0813(12) 0.6384(12)
H5 H -0.1427(12) -0.1077(12) 0.6214(12)
C5 C -0.0626(13) -0.0207(10) 0.5951(8)
H6 H -0.1017(13) -0.004(1) 0.5478(8)
C6 C 0.0235(13) 0.0179(7) 0.6233(9)
H7 H 0.0427(13) 0.0611(7) 0.5941(9)
C7 C 0.4371(8) 0.0794(6) 0.8256(6)
C8 C 0.4496(9) 0.1369(6) 0.7691(8)
H8 H 0.3987(9) 0.1493(6) 0.7290(8)
C9 C 0.5358(10) 0.1771(8) 0.770(1)
H9 H 0.5435(10) 0.2156(8) 0.7301(10)
C10 C 0.6093(11) 0.1603(9) 0.8291(10)
H10 H 0.6671(11) 0.1883(9) 0.8315(10)
C11 C 0.5982(10) 0.1027(10) 0.8843(9)
H11 H 0.6488(10) 0.091(1) 0.9250(9)
C12 C 0.5114(9) 0.0602(8) 0.8812(8)
H12 H 0.5056(9) 0.0188(8) 0.9178(8)
C13 C 0.0878(11) 0.1369(8) 1.0495(7)
H13 H 0.1417(11) 0.1291(8) 1.0921(7)
H14 H 0.0524(11) 0.0889(8) 1.0407(7)
C14 C 0.0228(15) 0.1989(7) 1.0749(8)
H15 H -0.0449(15) 0.1867(7) 1.0581(8)
H16 H 0.0302(15) 0.2066(7) 1.1358(8)
C15 C 0.0537(14) 0.2673(9) 1.0304(10)
H17 H 0.0007(14) 0.2870(9) 0.9922(10)
H18 H 0.0749(14) 0.3074(9) 1.0703(10)
H19? H 0.0011(14) 0.3045(9) 1.0227(10)
H20? H 0.1093(14) 0.2915(9) 1.0613(10)
C16 C 0.1314(19) 0.2423(12) 0.9849(15)
H21 H 0.1299(19) 0.2688(12) 0.9309(15)
H22 H 0.1932(19) 0.2535(12) 1.0167(15)
C17? C 0.0794(17) 0.2380(11) 0.9497(13)
H23? H 0.0223(17) 0.2325(11) 0.9099(13)
H24? H 0.1262(17) 0.2713(11) 0.9252(13)
C18 C -0.0466(15) 0.0734(12) 0.8635(12)
H25 H -0.0375(15) 0.0837(12) 0.9239(12)
H26 H -0.0419(15) 0.0183(12) 0.8545(12)
C19? C -0.0430(25) 0.0458(20) 0.8534(21)
H27? H -0.0197(25) -0.0047(20) 0.8383(21)
H28? H -0.0479(25) 0.0485(20) 0.9140(21)
C20 C -0.1397(31) 0.1023(24) 0.8284(26)
H29 H -0.1771(31) 0.0607(24) 0.8009(26)
H30 H -0.1760(31) 0.1223(24) 0.8736(26)
C21? C -0.1325(18) 0.0655(14) 0.8063(15)
H31? H -0.1549(18) 0.0204(14) 0.7742(15)
H32? H -0.1802(18) 0.0760(14) 0.8467(15)
C22 C -0.1280(27) 0.1542(21) 0.7762(24)
H33 H -0.1530(27) 0.2023(21) 0.7967(24)
H34 H -0.1645(27) 0.1419(21) 0.7228(24)
C23? C -0.1333(23) 0.1294(18) 0.7487(20)
H35? H -0.1818(23) 0.1672(18) 0.7616(20)
H36? H -0.1468(23) 0.1124(18) 0.6906(20)
C24 C -0.030(1) 0.1628(8) 0.7631(10)
H37 H -0.0092(10) 0.2155(8) 0.7736(10)
H38 H -0.0185(10) 0.1494(8) 0.7053(10)
H39? H 0.0009(10) 0.1649(8) 0.7102(10)
H40? H -0.0318(10) 0.2143(8) 0.7865(10)
C25 C 0.3659(14) 0.2394(9) 0.9381(10)
H41 H 0.3945(14) 0.2416(9) 0.8841(10)
H42 H 0.3191(14) 0.2809(9) 0.9406(10)
C26 C 0.4417(13) 0.2443(9) 1.0090(12)
H43 H 0.5006(13) 0.2177(9) 0.9958(12)
H44 H 0.4575(13) 0.2975(9) 1.0228(12)
H45? H 0.5061(13) 0.2403(9) 0.9886(12)
H46? H 0.4372(13) 0.2929(9) 1.0388(12)
C27 C 0.3970(21) 0.2067(15) 1.0777(16)
H47 H 0.3458(21) 0.2377(15) 1.0990(16)
H48 H 0.4446(21) 0.1930(15) 1.1240(16)
C28? C 0.4237(33) 0.1810(22) 1.0635(25)
H49? H 0.4840(33) 0.1528(22) 1.0768(25)
H50? H 0.4021(33) 0.2005(22) 1.1162(25)
C29 C 0.3544(11) 0.1319(9) 1.0268(7)
H51 H 0.4052(11) 0.0943(9) 1.0195(7)
H52 H 0.3026(11) 0.1078(9) 1.0553(7)
H53? H 0.3017(11) 0.1256(9) 1.0633(7)
H54? H 0.3829(11) 0.0818(9) 1.0178(7)
C30 C 0.5394(10) -0.0006(10) 0.6291(9)
H55 H 0.5173(10) 0.0525(10) 0.6260(9)
H56 H 0.5392(10) -0.0208(10) 0.5720(9)
C31 C 0.6365(12) -0.0052(11) 0.6721(10)
H57 H 0.6855(12) -0.0072(11) 0.6315(10)
H58 H 0.6495(12) 0.0389(11) 0.7089(10)
C32 C 0.6367(14) -0.0759(10) 0.7211(15)
H59 H 0.6690(14) -0.0678(10) 0.7771(15)
H60 H 0.6709(14) -0.1162(10) 0.6932(15)
C33 C 0.5355(14) -0.0975(10) 0.7271(13)
H61 H 0.5242(14) -0.1496(10) 0.7064(13)
H62 H 0.5194(14) -0.0952(10) 0.7855(13)
C34 C 0.1912(16) -0.1614(13) 0.5639(12)
H63 H 0.1316(16) -0.1323(13) 0.5676(12)
H64 H 0.1908(16) -0.2063(13) 0.6003(12)
H65? H 0.1365(16) -0.1295(13) 0.5432(12)
H66? H 0.1742(16) -0.1880(13) 0.6145(12)
C35 C 0.2078(30) -0.1835(24) 0.4701(24)
H67 H 0.1904(30) -0.2370(24) 0.4598(24)
H68 H 0.1668(30) -0.1518(24) 0.4312(24)
C36? C 0.2142(24) -0.2174(19) 0.4986(20)
H69? H 0.2121(24) -0.2692(19) 0.5214(20)
H70? H 0.1659(24) -0.2138(19) 0.4505(20)
C37 C 0.3022(25) -0.1723(20) 0.4574(20)
H71 H 0.3338(25) -0.2208(20) 0.4467(20)
H72 H 0.3083(25) -0.1384(20) 0.4094(20)
C38? C 0.3021(32) -0.2034(24) 0.4738(26)
H73? H 0.2977(32) -0.1880(24) 0.4147(26)
H74? H 0.3430(32) -0.2488(24) 0.4807(26)
C39 C 0.3423(18) -0.1399(12) 0.5289(12)
H75 H 0.3812(18) -0.0960(12) 0.5143(12)
H76 H 0.3857(18) -0.1769(12) 0.5585(12)
H77? H 0.4005(18) -0.1575(12) 0.5621(12)
H78? H 0.3603(18) -0.0971(12) 0.4941(12)

loop_
_atom_type_symbol
_atom_type_radius_bond
C 0.68
H 0.23
Br 1.21
Gd 1.73
N 0.68
O 0.68
